data_9002430
loop_
_publ_author_name
'Brugger, J.'
'Meisser, N.'
'Schenk, K.'
'Berlepsch, P.'
'Bonin, M.'
'Armbruster, T.'
'Nyfeler, D.'
'Schmidt, S.'

_publ_section_title
;Description and crystal structure of cabalzarite
 Ca(Mg,Al,Fe)2(AsO4)2(H2O,OH)2, a new mineral of the tsumcorite group
;
_journal_name_full 'American Mineralogist'
_journal_page_first 1307
_journal_page_last 1314
_journal_volume 85
_journal_year 2000
_chemical_compound_source 'Falotta, Graubunden, Switzerland'
_chemical_formula_sum 'Al0.84 As2 Ca Fe0.08 H3 Mg0.82 Mn0.26 O10'
_chemical_name_mineral Cabalzarite
_space_group_IT_number 12
_symmetry_space_group_name_Hall '-C 2y'
_symmetry_space_group_name_H-M 'C 1 2/m 1'
_cell_angle_alpha 90
_cell_angle_beta 115.494
_cell_angle_gamma 90
_cell_length_a 8.9284
_cell_length_b 6.1314
_cell_length_c 7.3439
_cell_formula_units_Z 2
_cell_volume 362.886
_database_code_amcsd 0002515
_exptl_crystal_density_diffrn 3.791
_cod_original_formula_sum 'Ca (Mg.82 Al.84 Fe.08 Mn.26) As2 O10 H3'
_cod_database_code 9002430

loop_
_space_group_symop_operation_xyz
x,y,z
1/2+x,1/2+y,z
x,-y,z
1/2+x,1/2-y,z
-x,y,-z
1/2-x,1/2+y,-z
-x,-y,-z
1/2-x,1/2-y,-z

loop_
_atom_site_aniso_label
_atom_site_aniso_U_11
_atom_site_aniso_U_22
_atom_site_aniso_U_33
_atom_site_aniso_U_12
_atom_site_aniso_U_13
_atom_site_aniso_U_23
CaM1 0.01830 0.01430 0.01600 0.00000 0.00960 0.00000
MgM2 0.01000 0.01060 0.01160 0.00040 0.00390 0.00000
AlM2 0.01000 0.01060 0.01160 0.00040 0.00390 0.00000
FeM2 0.01000 0.01060 0.01160 0.00040 0.00390 0.00000
MnM2 0.01000 0.01060 0.01160 0.00040 0.00390 0.00000
As 0.00810 0.01090 0.00860 0.00000 0.00380 0.00000
O1 0.01100 0.02500 0.01300 0.00000 0.00510 0.00000
O2 0.01700 0.02200 0.01700 0.00000 0.01100 0.00000
O3 0.01500 0.01300 0.01700 0.00100 0.00680 -0.00040
O4 0.01800 0.02900 0.01300 0.00000 0.00200 0.00000

loop_
_atom_site_label
_atom_site_fract_x
_atom_site_fract_y
_atom_site_fract_z
_atom_site_occupancy
_atom_site_U_iso_or_equiv
CaM1 0.00000 0.00000 0.00000 1.00000 0.01540
MgM2 0.25000 0.25000 0.50000 0.41000 0.01000
AlM2 0.25000 0.25000 0.50000 0.42000 0.01000
FeM2 0.25000 0.25000 0.50000 0.04000 0.01000
MnM2 0.25000 0.25000 0.50000 0.13000 0.01000
As 0.91648 0.50000 0.20931 1.00000 0.00920
O1 0.33960 0.50000 0.41030 1.00000 0.01660
O2 0.31690 0.00000 0.36360 1.00000 0.01740
O3 0.03760 0.27640 0.25280 1.00000 0.00150
O4 0.23850 0.50000 0.01860 1.00000 0.02130
H11 0.45000 0.50000 0.43000 0.50000 0.07000
H14 0.29400 0.50000 0.27000 1.00000 0.03000

loop_
_cod_related_entry_id
_cod_related_entry_database
_cod_related_entry_code
1 AMCSD 0002515
